data_4032008
loop_
_publ_author_name
'Ikbal, Sk Asif'
'Dhamija, Avinash'
'Brahma, Sanfaori'
'Rath, Sankar Prasad'

_publ_section_title
;
 A Nonempirical Approach for Direct Determination of the Absolute
 Configuration of 1,2-Diols and Amino Alcohols Using Mg(II)bisporphyrin.
;
_journal_issue 13
_journal_name_full 'The Journal of organic chemistry'
_journal_page_first 5440
_journal_page_last 5449
_journal_paper_doi 10.1021/acs.joc.6b00724
_journal_volume 81
_journal_year 2016
_chemical_formula_sum 'C85 H96 Cl2 Mg2 N10 O2 S'
_chemical_formula_weight 1441.29
_chemical_name_systematic
;
 ?
;
_space_group_crystal_system orthorhombic
_space_group_IT_number 19
_space_group_name_Hall 'P 2ac 2ab'
_space_group_name_H-M_alt 'P 21 21 21'
_symmetry_space_group_name_Hall 'P 2ac 2ab'
_symmetry_space_group_name_H-M 'P 21 21 21'
_atom_sites_solution_hydrogens geom
_audit_creation_method SHELXL-2014
_cell_angle_alpha 90.000(5)
_cell_angle_beta 90.000(5)
_cell_angle_gamma 90.000(5)
_cell_formula_units_Z 4
_cell_length_a 13.195(5)
_cell_length_b 23.759(5)
_cell_length_c 24.771(5)
_cell_measurement_reflns_used 999
_cell_measurement_temperature 100(2)
_cell_measurement_theta_max 27.5
_cell_measurement_theta_min 2.5
_cell_volume 7766(4)
_computing_cell_refinement 'Bruker SAINT'
_computing_data_collection 'Bruker APEX'
_computing_data_reduction 'Bruker SAINT'
_computing_molecular_graphics 'SHELXL 5.1, XP (Sheldrick, 1994)'
_computing_publication_material SHELXS-97
_computing_structure_refinement 'SHELXL-2014 (Sheldrick, 2014)'
_computing_structure_solution 'SHELXS-97 (Sheldrick, 2008)'
_diffrn_ambient_temperature 100(2)
_diffrn_measured_fraction_theta_full 0.998
_diffrn_measured_fraction_theta_max 0.998
_diffrn_measurement_device_type 'Bruker SMART APEX'
_diffrn_measurement_method \w
_diffrn_radiation_type MoK\a
_diffrn_radiation_wavelength 0.71069
_diffrn_reflns_av_R_equivalents 0.0722
_diffrn_reflns_av_unetI/netI 0.0914
_diffrn_reflns_Laue_measured_fraction_full 0.998
_diffrn_reflns_Laue_measured_fraction_max 0.998
_diffrn_reflns_limit_h_max 15
_diffrn_reflns_limit_h_min -15
_diffrn_reflns_limit_k_max 28
_diffrn_reflns_limit_k_min -23
_diffrn_reflns_limit_l_max 27
_diffrn_reflns_limit_l_min -30
_diffrn_reflns_number 42546
_diffrn_reflns_point_group_measured_fraction_full 0.999
_diffrn_reflns_point_group_measured_fraction_max 0.999
_diffrn_reflns_theta_full 25.000
_diffrn_reflns_theta_max 25.500
_diffrn_reflns_theta_min 1.644
_diffrn_source 'fine-focus sealed tube'
_exptl_absorpt_coefficient_mu 0.181
_exptl_absorpt_correction_T_max 0.980
_exptl_absorpt_correction_T_min 0.965
_exptl_absorpt_correction_type multi-scan
_exptl_absorpt_process_details 'SADABS 2.05 (Sheldrick, 2002)'
_exptl_crystal_colour 'dark red'
_exptl_crystal_density_diffrn 1.233
_exptl_crystal_description block
_exptl_crystal_F_000 3064
_exptl_crystal_size_max 0.200
_exptl_crystal_size_mid 0.160
_exptl_crystal_size_min 0.130
_refine_diff_density_max 0.450
_refine_diff_density_min -0.354
_refine_diff_density_rms 0.062
_refine_ls_abs_structure_details
;
 Flack x determined using 3437 quotients [(I+)-(I-)]/[(I+)+(I-)]
 (Parsons, Flack and Wagner, Acta Cryst. B69 (2013) 249-259).
;
_refine_ls_abs_structure_Flack -0.07(7)
_refine_ls_extinction_method none
_refine_ls_goodness_of_fit_ref 1.010
_refine_ls_hydrogen_treatment constr
_refine_ls_matrix_type full
_refine_ls_number_parameters 955
_refine_ls_number_reflns 14420
_refine_ls_number_restraints 4
_refine_ls_restrained_S_all 1.011
_refine_ls_R_factor_all 0.0987
_refine_ls_R_factor_gt 0.0631
_refine_ls_shift/su_max 0.000
_refine_ls_shift/su_mean 0.000
_refine_ls_structure_factor_coef Fsqd
_refine_ls_weighting_details 'w=1/[\s^2^(Fo^2^)+(0.0836P)^2^] where P=(Fo^2^+2Fc^2^)/3'
_refine_ls_weighting_scheme calc
_refine_ls_wR_factor_gt 0.1445
_refine_ls_wR_factor_ref 0.1679
_reflns_Friedel_coverage 0.828
_reflns_Friedel_fraction_full 0.999
_reflns_Friedel_fraction_max 0.999
_reflns_number_gt 9952
_reflns_number_total 14420
_reflns_threshold_expression 'I > 2\s(I)'
_cod_data_source_file jo6b00724_si_002.cif
_cod_data_source_block 27junbm
_cod_database_code 4032008
_shelx_space_group_comment
;
The symmetry employed for this shelxl refinement is uniquely defined
by the following loop, which should always be used as a source of
symmetry information in preference to the above space-group names.
They are only intended as comments.
;
_shelx_estimated_absorpt_t_min 0.965
_shelx_estimated_absorpt_t_max 0.977
_shelxl_version_number 2014-3

loop_
_space_group_symop_operation_xyz
'x, y, z'
'-x+1/2, -y, z+1/2'
'x+1/2, -y+1/2, -z'
'-x, y+1/2, -z+1/2'

loop_
_atom_site_label
_atom_site_type_symbol
_atom_site_fract_x
_atom_site_fract_y
_atom_site_fract_z
_atom_site_U_iso_or_equiv
_atom_site_adp_type
_atom_site_occupancy
_atom_site_site_symmetry_order
_atom_site_calc_flag
_atom_site_refinement_flags_posn
_atom_site_refinement_flags_adp
_atom_site_refinement_flags_occupancy
_atom_site_disorder_assembly
_atom_site_disorder_group
Mg1 Mg 0.00824(13) 0.00319(8) 0.08658(7) 0.0278(5) Uani 1 1 d . . . . .
Mg2 Mg -0.05134(14) 0.00693(8) 0.40724(7) 0.0298(5) Uani 1 1 d . . . . .
S1 S 0.03659(11) 0.16224(6) 0.24786(5) 0.0259(3) Uani 1 1 d . . . . .
O1A O -0.0494(3) -0.01674(17) 0.32667(14) 0.0345(10) Uani 1 1 d . . . . .
O1 O 0.0068(3) -0.02235(18) 0.16621(14) 0.0352(10) Uani 1 1 d . . . . .
N1 N -0.0746(3) 0.07640(19) 0.09963(17) 0.0250(11) Uani 1 1 d . . . . .
N1A N 0.0792(3) 0.0553(2) 0.40260(18) 0.0284(11) Uani 1 1 d . . . . .
N2A N 0.0310(3) -0.0557(2) 0.44729(18) 0.0291(11) Uani 1 1 d . . . . .
N2 N -0.1208(3) -0.0348(2) 0.05477(17) 0.0268(11) Uani 1 1 d . . . . .
N3A N -0.1820(3) -0.0322(2) 0.43598(17) 0.0272(11) Uani 1 1 d . . . . .
N3 N 0.0925(4) -0.0590(2) 0.04790(17) 0.0265(11) Uani 1 1 d . . . . .
N4 N 0.1387(3) 0.0521(2) 0.09229(17) 0.0260(11) Uani 1 1 d . . . . .
N4A N -0.1344(3) 0.08066(19) 0.39547(17) 0.0247(11) Uani 1 1 d . . . . .
N5 N 0.1174(4) 0.0035(3) 0.26320(19) 0.0465(14) Uani 1 1 d . . . . .
H5A H 0.1309 -0.0002 0.2978 0.056 Uiso 1 1 calc R U . . .
H5B H 0.0804 0.0319 0.2519 0.056 Uiso 1 1 calc R U . . .
N5A N -0.1183(4) 0.0382(2) 0.23179(19) 0.0379(13) Uani 1 1 d . . . . .
H5AA H -0.0534 0.0296 0.2328 0.045 Uiso 1 1 calc R U . . .
H5AB H -0.1396 0.0657 0.2108 0.045 Uiso 1 1 calc R U . . .
C1A C 0.0894(4) 0.1091(3) 0.3815(2) 0.0277(13) Uani 1 1 d . . . . .
C1 C -0.0404(4) 0.1285(2) 0.1162(2) 0.0251(12) Uani 1 1 d . . . . .
C2 C -0.1273(4) 0.1658(2) 0.1251(2) 0.0275(13) Uani 1 1 d . . . . .
C2A C 0.1966(4) 0.1211(3) 0.3729(2) 0.0301(14) Uani 1 1 d . . . . .
C3A C 0.2489(4) 0.0749(3) 0.3899(2) 0.0319(14) Uani 1 1 d . . . . .
C3 C -0.2113(4) 0.1349(3) 0.1142(2) 0.0302(14) Uani 1 1 d . . . . .
C4 C -0.1792(4) 0.0794(2) 0.0979(2) 0.0247(13) Uani 1 1 d . . . . .
C4A C 0.1754(4) 0.0344(2) 0.4090(2) 0.0291(13) Uani 1 1 d . . . . .
C5 C -0.2438(4) 0.0364(2) 0.0821(2) 0.0274(13) Uani 1 1 d . . . . .
H5C H -0.3143 0.0440 0.0850 0.033 Uiso 1 1 calc R U . . .
C5A C 0.2002(4) -0.0178(2) 0.4311(2) 0.0282(13) Uani 1 1 d . . . . .
H5AC H 0.2705 -0.0259 0.4338 0.034 Uiso 1 1 calc R U . . .
C6 C -0.2180(4) -0.0168(3) 0.0625(2) 0.0263(13) Uani 1 1 d . . . . .
C6A C 0.1350(5) -0.0598(3) 0.4497(2) 0.0314(14) Uani 1 1 d . . . . .
C7A C 0.1654(4) -0.1125(3) 0.4747(2) 0.0307(14) Uani 1 1 d . . . . .
C7 C -0.2902(4) -0.0600(2) 0.0459(2) 0.0273(13) Uani 1 1 d . . . . .
C8A C 0.0787(5) -0.1400(3) 0.4877(2) 0.0338(15) Uani 1 1 d . . . . .
C8 C -0.2336(4) -0.1043(2) 0.0283(2) 0.0272(13) Uani 1 1 d . . . . .
C9 C -0.1277(4) -0.0876(2) 0.0334(2) 0.0254(13) Uani 1 1 d . . . . .
C9A C -0.0049(4) -0.1046(3) 0.4703(2) 0.0288(14) Uani 1 1 d . . . . .
C10 C -0.0452(4) -0.1206(2) 0.0185(2) 0.0279(13) Uani 1 1 d . . . . .
H10A H -0.0601 -0.1557 0.0020 0.034 Uiso 1 1 calc R U . . .
C10A C -0.1090(5) -0.1179(3) 0.4741(2) 0.0322(14) Uani 1 1 d . . . . .
H10B H -0.1249 -0.1531 0.4901 0.039 Uiso 1 1 calc R U . . .
C11 C 0.0571(4) -0.1075(2) 0.0252(2) 0.0274(13) Uani 1 1 d . . . . .
C11A C -0.1900(4) -0.0860(2) 0.4573(2) 0.0264(13) Uani 1 1 d . . . . .
C12A C -0.2952(4) -0.1020(3) 0.4617(2) 0.0281(13) Uani 1 1 d . . . . .
C12 C 0.1409(4) -0.1436(3) 0.0099(2) 0.0300(14) Uani 1 1 d . . . . .
C13A C -0.3510(4) -0.0567(3) 0.4447(2) 0.0289(13) Uani 1 1 d . . . . .
C13 C 0.2273(5) -0.1169(3) 0.0232(2) 0.0300(14) Uani 1 1 d . . . . .
C14A C -0.2785(4) -0.0136(3) 0.4284(2) 0.0280(13) Uani 1 1 d . . . . .
C14 C 0.1960(4) -0.0632(3) 0.0474(2) 0.0284(13) Uani 1 1 d . . . . .
C15A C -0.3029(4) 0.0397(2) 0.4089(2) 0.0280(13) Uani 1 1 d . . . . .
H15A H -0.3732 0.0474 0.4049 0.034 Uiso 1 1 calc R U . . .
C15 C 0.2604(4) -0.0220(3) 0.0669(2) 0.0301(14) Uani 1 1 d . . . . .
H15B H 0.3308 -0.0303 0.0652 0.036 Uiso 1 1 calc R U . . .
C16A C -0.2377(4) 0.0832(2) 0.3945(2) 0.0280(13) Uani 1 1 d . . . . .
C16 C 0.2349(4) 0.0306(2) 0.0888(2) 0.0290(13) Uani 1 1 d . . . . .
C17A C -0.2701(4) 0.1382(3) 0.3754(2) 0.0284(13) Uani 1 1 d . . . . .
C17 C 0.3074(4) 0.0698(3) 0.1117(2) 0.0300(14) Uani 1 1 d . . . . .
C18A C -0.1847(4) 0.1688(3) 0.3649(2) 0.0296(14) Uani 1 1 d . . . . .
C18 C 0.2528(4) 0.1153(3) 0.1296(2) 0.0308(14) Uani 1 1 d . . . . .
C19A C -0.0988(4) 0.1320(3) 0.3774(2) 0.0274(13) Uani 1 1 d . . . . .
C19 C 0.1465(4) 0.1044(2) 0.1159(2) 0.0268(13) Uani 1 1 d . . . . .
C20A C 0.0056(4) 0.1454(2) 0.3718(2) 0.0258(13) Uani 1 1 d . . . . .
C20 C 0.0636(4) 0.1406(3) 0.1243(2) 0.0277(13) Uani 1 1 d . . . . .
C21A C 0.2488(4) 0.1714(3) 0.3485(2) 0.0379(15) Uani 1 1 d . . . . .
H21A H 0.3222 0.1680 0.3538 0.057 Uiso 1 1 calc R U . . .
H21B H 0.2244 0.2058 0.3659 0.057 Uiso 1 1 calc R U . . .
H21C H 0.2339 0.1730 0.3097 0.057 Uiso 1 1 calc R U . . .
C21 C -0.1307(5) 0.2270(3) 0.1420(2) 0.0391(16) Uani 1 1 d . . . . .
H21D H -0.1998 0.2414 0.1377 0.059 Uiso 1 1 calc R U . . .
H21E H -0.0843 0.2489 0.1194 0.059 Uiso 1 1 calc R U . . .
H21F H -0.1102 0.2302 0.1799 0.059 Uiso 1 1 calc R U . . .
C22A C 0.3609(5) 0.0657(3) 0.3885(2) 0.0374(15) Uani 1 1 d . . . . .
H22A H 0.3804 0.0397 0.4179 0.045 Uiso 1 1 calc R U . . .
H22B H 0.3959 0.1020 0.3947 0.045 Uiso 1 1 calc R U . . .
C22 C -0.3200(4) 0.1548(3) 0.1175(2) 0.0326(14) Uani 1 1 d . . . . .
H22C H -0.3632 0.1296 0.0955 0.039 Uiso 1 1 calc R U . . .
H22D H -0.3248 0.1931 0.1020 0.039 Uiso 1 1 calc R U . . .
C23 C -0.3599(5) 0.1558(3) 0.1754(3) 0.0517(18) Uani 1 1 d . . . . .
H23A H -0.4294 0.1703 0.1756 0.078 Uiso 1 1 calc R U . . .
H23B H -0.3167 0.1802 0.1975 0.078 Uiso 1 1 calc R U . . .
H23C H -0.3591 0.1176 0.1902 0.078 Uiso 1 1 calc R U . . .
C23A C 0.3946(5) 0.0414(3) 0.3348(3) 0.060(2) Uani 1 1 d . . . . .
H23D H 0.4676 0.0339 0.3358 0.090 Uiso 1 1 calc R U . . .
H23E H 0.3799 0.0684 0.3059 0.090 Uiso 1 1 calc R U . . .
H23F H 0.3581 0.0063 0.3278 0.090 Uiso 1 1 calc R U . . .
C24 C -0.4028(4) -0.0567(3) 0.0500(2) 0.0325(14) Uani 1 1 d . . . . .
H24A H -0.4337 -0.0773 0.0194 0.039 Uiso 1 1 calc R U . . .
H24B H -0.4243 -0.0169 0.0476 0.039 Uiso 1 1 calc R U . . .
C24A C 0.2713(5) -0.1318(3) 0.4845(2) 0.0341(15) Uani 1 1 d . . . . .
H24C H 0.2777 -0.1444 0.5224 0.041 Uiso 1 1 calc R U . . .
H24D H 0.3181 -0.0997 0.4793 0.041 Uiso 1 1 calc R U . . .
C25A C 0.3031(5) -0.1800(3) 0.4469(3) 0.0490(18) Uani 1 1 d . . . . .
H25A H 0.3744 -0.1894 0.4533 0.074 Uiso 1 1 calc R U . . .
H25B H 0.2942 -0.1684 0.4092 0.074 Uiso 1 1 calc R U . . .
H25C H 0.2609 -0.2132 0.4541 0.074 Uiso 1 1 calc R U . . .
C25 C -0.4404(5) -0.0819(3) 0.1030(2) 0.0485(18) Uani 1 1 d . . . . .
H25D H -0.5145 -0.0799 0.1043 0.073 Uiso 1 1 calc R U . . .
H25E H -0.4120 -0.0606 0.1333 0.073 Uiso 1 1 calc R U . . .
H25F H -0.4188 -0.1212 0.1055 0.073 Uiso 1 1 calc R U . . .
C26A C 0.0668(5) -0.1954(3) 0.5153(2) 0.0405(16) Uani 1 1 d . . . . .
H26A H 0.1328 -0.2080 0.5289 0.061 Uiso 1 1 calc R U . . .
H26B H 0.0404 -0.2232 0.4896 0.061 Uiso 1 1 calc R U . . .
H26C H 0.0194 -0.1915 0.5455 0.061 Uiso 1 1 calc R U . . .
C26 C -0.2703(5) -0.1613(3) 0.0108(2) 0.0350(14) Uani 1 1 d . . . . .
H26D H -0.3412 -0.1587 -0.0006 0.052 Uiso 1 1 calc R U . . .
H26E H -0.2647 -0.1877 0.0411 0.052 Uiso 1 1 calc R U . . .
H26F H -0.2289 -0.1747 -0.0194 0.052 Uiso 1 1 calc R U . . .
C27A C -0.3353(5) -0.1575(3) 0.4804(2) 0.0361(15) Uani 1 1 d . . . . .
H27A H -0.3992 -0.1517 0.4999 0.054 Uiso 1 1 calc R U . . .
H27B H -0.2859 -0.1752 0.5045 0.054 Uiso 1 1 calc R U . . .
H27C H -0.3472 -0.1819 0.4492 0.054 Uiso 1 1 calc R U . . .
C27 C 0.1308(5) -0.2001(2) -0.0169(2) 0.0384(15) Uani 1 1 d . . . . .
H27D H 0.1957 -0.2106 -0.0332 0.058 Uiso 1 1 calc R U . . .
H27E H 0.0785 -0.1981 -0.0449 0.058 Uiso 1 1 calc R U . . .
H27F H 0.1114 -0.2283 0.0101 0.058 Uiso 1 1 calc R U . . .
C28A C -0.4639(4) -0.0538(3) 0.4419(2) 0.0336(14) Uani 1 1 d . . . . .
H28A H -0.4849 -0.0138 0.4411 0.040 Uiso 1 1 calc R U . . .
H28B H -0.4927 -0.0710 0.4748 0.040 Uiso 1 1 calc R U . . .
C28 C 0.3340(5) -0.1377(3) 0.0168(2) 0.0351(15) Uani 1 1 d . . . . .
H28C H 0.3810 -0.1053 0.0194 0.042 Uiso 1 1 calc R U . . .
H28D H 0.3418 -0.1544 -0.0195 0.042 Uiso 1 1 calc R U . . .
C29A C -0.5074(5) -0.0834(3) 0.3926(3) 0.0487(18) Uani 1 1 d . . . . .
H29A H -0.5812 -0.0787 0.3920 0.073 Uiso 1 1 calc R U . . .
H29B H -0.4909 -0.1236 0.3943 0.073 Uiso 1 1 calc R U . . .
H29C H -0.4781 -0.0671 0.3598 0.073 Uiso 1 1 calc R U . . .
C29 C 0.3630(5) -0.1812(3) 0.0591(3) 0.0476(18) Uani 1 1 d . . . . .
H29D H 0.4339 -0.1922 0.0540 0.071 Uiso 1 1 calc R U . . .
H29E H 0.3194 -0.2144 0.0553 0.071 Uiso 1 1 calc R U . . .
H29F H 0.3543 -0.1651 0.0952 0.071 Uiso 1 1 calc R U . . .
C30A C -0.3790(4) 0.1564(3) 0.3698(2) 0.0364(15) Uani 1 1 d . . . . .
H30A H -0.4216 0.1335 0.3942 0.044 Uiso 1 1 calc R U . . .
H30B H -0.3852 0.1962 0.3812 0.044 Uiso 1 1 calc R U . . .
C30 C 0.4187(4) 0.0602(3) 0.1165(3) 0.0415(16) Uani 1 1 d . . . . .
H30C H 0.4545 0.0965 0.1119 0.050 Uiso 1 1 calc R U . . .
H30D H 0.4410 0.0348 0.0871 0.050 Uiso 1 1 calc R U . . .
C31A C -0.4180(5) 0.1506(3) 0.3130(3) 0.054(2) Uani 1 1 d . . . . .
H31A H -0.4907 0.1589 0.3123 0.081 Uiso 1 1 calc R U . . .
H31B H -0.4066 0.1120 0.3003 0.081 Uiso 1 1 calc R U . . .
H31C H -0.3820 0.1770 0.2894 0.081 Uiso 1 1 calc R U . . .
C31 C 0.4477(6) 0.0344(3) 0.1711(3) 0.060(2) Uani 1 1 d . . . . .
H31D H 0.5203 0.0257 0.1713 0.091 Uiso 1 1 calc R U . . .
H31E H 0.4088 -0.0002 0.1769 0.091 Uiso 1 1 calc R U . . .
H31F H 0.4327 0.0613 0.2000 0.091 Uiso 1 1 calc R U . . .
C32 C 0.3004(5) 0.1634(3) 0.1600(2) 0.0399(16) Uani 1 1 d . . . . .
H32A H 0.3708 0.1540 0.1689 0.060 Uiso 1 1 calc R U . . .
H32B H 0.2624 0.1703 0.1933 0.060 Uiso 1 1 calc R U . . .
H32C H 0.2991 0.1974 0.1375 0.060 Uiso 1 1 calc R U . . .
C32A C -0.1861(5) 0.2279(3) 0.3443(3) 0.0393(16) Uani 1 1 d . . . . .
H32D H -0.2564 0.2408 0.3411 0.059 Uiso 1 1 calc R U . . .
H32E H -0.1534 0.2293 0.3088 0.059 Uiso 1 1 calc R U . . .
H32F H -0.1494 0.2523 0.3695 0.059 Uiso 1 1 calc R U . . .
C33A C 0.0331(4) 0.2026(2) 0.3529(2) 0.0271(13) Uani 1 1 d . . . . .
C33 C 0.0875(4) 0.1978(2) 0.1443(2) 0.0285(13) Uani 1 1 d . . . . .
C34 C 0.0785(4) 0.2103(2) 0.1991(2) 0.0261(13) Uani 1 1 d . . . . .
C34A C 0.0498(4) 0.2131(2) 0.2982(2) 0.0264(13) Uani 1 1 d . . . . .
C35A C 0.0851(4) 0.2648(2) 0.2785(2) 0.0277(13) Uani 1 1 d . . . . .
C35 C 0.1015(4) 0.2631(2) 0.2211(2) 0.0293(13) Uani 1 1 d . . . . .
C36A C 0.1007(5) 0.3089(3) 0.3151(2) 0.0366(15) Uani 1 1 d . . . . .
H36A H 0.1237 0.3446 0.3029 0.044 Uiso 1 1 calc R U . . .
C36 C 0.1394(5) 0.3048(3) 0.1859(2) 0.0367(15) Uani 1 1 d . . . . .
H36B H 0.1585 0.3407 0.1996 0.044 Uiso 1 1 calc R U . . .
C37 C 0.1486(5) 0.2934(3) 0.1321(2) 0.0389(16) Uani 1 1 d . . . . .
H37A H 0.1725 0.3219 0.1084 0.047 Uiso 1 1 calc R U . . .
C37A C 0.0819(5) 0.2997(3) 0.3695(2) 0.0406(16) Uani 1 1 d . . . . .
H37B H 0.0921 0.3295 0.3945 0.049 Uiso 1 1 calc R U . . .
C38A C 0.0486(5) 0.2480(3) 0.3879(2) 0.0372(15) Uani 1 1 d . . . . .
H38A H 0.0360 0.2432 0.4253 0.045 Uiso 1 1 calc R U . . .
C38 C 0.1238(5) 0.2410(3) 0.1114(2) 0.0348(15) Uani 1 1 d . . . . .
H38B H 0.1317 0.2343 0.0738 0.042 Uiso 1 1 calc R U . . .
C39A C -0.1339(4) -0.0373(3) 0.2965(2) 0.0343(14) Uani 1 1 d . . . . .
H39A H -0.1819 -0.0556 0.3217 0.041 Uiso 1 1 calc R U . . .
H39B H -0.1095 -0.0665 0.2711 0.041 Uiso 1 1 calc R U . . .
C39 C 0.0695(5) -0.0631(3) 0.1923(2) 0.0412(16) Uani 1 1 d . . . . .
H39C H 0.0973 -0.0889 0.1647 0.049 Uiso 1 1 calc R U . . .
H39D H 0.0270 -0.0858 0.2171 0.049 Uiso 1 1 calc R U . . .
C40 C 0.1568(5) -0.0380(3) 0.2242(3) 0.0479(18) Uani 1 1 d . . . . .
H40A H 0.2027 -0.0180 0.1984 0.057 Uiso 1 1 calc R U . . .
C40A C -0.1903(4) 0.0071(3) 0.2648(2) 0.0339(14) Uani 1 1 d . . . . .
H40B H -0.2233 0.0337 0.2906 0.041 Uiso 1 1 calc R U . . .
C41A C -0.2713(5) -0.0190(3) 0.2292(2) 0.0429(16) Uani 1 1 d . . . . .
H41A H -0.2391 -0.0470 0.2052 0.052 Uiso 1 1 calc R U . . .
H41B H -0.3010 0.0108 0.2062 0.052 Uiso 1 1 calc R U . . .
C41 C 0.2177(7) -0.0826(4) 0.2532(4) 0.077(3) Uani 1 1 d . . . . .
C42A C -0.3565(6) -0.0477(3) 0.2606(3) 0.060(2) Uani 1 1 d . . . . .
H42A H -0.4066 -0.0627 0.2352 0.089 Uiso 1 1 calc R U . . .
H42B H -0.3891 -0.0202 0.2845 0.089 Uiso 1 1 calc R U . . .
H42C H -0.3284 -0.0785 0.2822 0.089 Uiso 1 1 calc R U . . .
C42 C 0.1669(17) -0.1163(8) 0.2941(7) 0.111(8) Uani 0.53 1 d . . P A 1
H42D H 0.2141 -0.1445 0.3083 0.166 Uiso 0.53 1 calc R U P A 1
H42E H 0.1082 -0.1352 0.2781 0.166 Uiso 0.53 1 calc R U P A 1
H42F H 0.1442 -0.0919 0.3236 0.166 Uiso 0.53 1 calc R U P A 1
C42B C 0.2643(16) -0.1250(8) 0.2184(7) 0.086(6) Uiso 0.47 1 d . . P A 2
H42G H 0.3120 -0.1068 0.1936 0.129 Uiso 0.47 1 calc R U P A 2
H42H H 0.2115 -0.1443 0.1976 0.129 Uiso 0.47 1 calc R U P A 2
H42I H 0.3006 -0.1525 0.2407 0.129 Uiso 0.47 1 calc R U P A 2
C1S C 0.6064(13) -0.2318(6) 0.2462(5) 0.078(5) Uani 0.647(8) 1 d D . P B 1
H1SA H 0.6075 -0.2734 0.2479 0.093 Uiso 0.647(8) 1 calc R U P B 1
H1SB H 0.6775 -0.2185 0.2460 0.093 Uiso 0.647(8) 1 calc R U P B 1
Cl1 Cl 0.5479(5) -0.2110(2) 0.1858(2) 0.134(3) Uani 0.647(8) 1 d D . P B 1
Cl2 Cl 0.5457(5) -0.2058(2) 0.3038(2) 0.126(2) Uani 0.647(8) 1 d D . P B 1
C2S C 0.558(2) -0.215(2) 0.2717(14) 0.113(15) Uiso 0.353(8) 1 d D . P B 2
H2SA H 0.5944 -0.1981 0.3023 0.136 Uiso 0.353(8) 1 calc R U P B 2
H2SB H 0.5542 -0.2565 0.2783 0.136 Uiso 0.353(8) 1 calc R U P B 2
Cl3 Cl 0.4348(14) -0.1885(7) 0.2698(7) 0.228(8) Uiso 0.353(8) 1 d D . P B 2
Cl4 Cl 0.6240(12) -0.2036(6) 0.2137(6) 0.150(5) Uiso 0.353(8) 1 d D . P B 2

loop_
_atom_site_aniso_label
_atom_site_aniso_U_11
_atom_site_aniso_U_22
_atom_site_aniso_U_33
_atom_site_aniso_U_23
_atom_site_aniso_U_13
_atom_site_aniso_U_12
Mg1 0.0258(10) 0.0310(11) 0.0266(10) -0.0001(9) 0.0009(8) 0.0008(8)
Mg2 0.0255(10) 0.0367(12) 0.0273(10) 0.0007(9) -0.0004(8) 0.0012(9)
S1 0.0290(8) 0.0236(7) 0.0250(7) -0.0009(6) 0.0013(6) -0.0026(7)
O1A 0.031(2) 0.046(3) 0.026(2) -0.0051(19) -0.0036(17) -0.001(2)
O1 0.033(2) 0.045(3) 0.028(2) 0.005(2) -0.0021(17) 0.0023(19)
N1 0.019(2) 0.032(3) 0.024(2) 0.001(2) 0.0005(18) 0.003(2)
N1A 0.021(2) 0.033(3) 0.032(3) 0.002(2) -0.004(2) 0.004(2)
N2A 0.023(3) 0.035(3) 0.030(3) -0.001(2) -0.002(2) 0.001(2)
N2 0.023(3) 0.030(3) 0.027(2) 0.001(2) -0.0035(19) 0.000(2)
N3A 0.025(3) 0.032(3) 0.025(2) -0.003(2) 0.000(2) 0.001(2)
N3 0.028(3) 0.026(3) 0.025(2) -0.003(2) 0.003(2) 0.003(2)
N4 0.025(3) 0.031(3) 0.022(2) -0.001(2) 0.004(2) -0.002(2)
N4A 0.023(3) 0.026(3) 0.025(2) 0.000(2) 0.0022(19) 0.001(2)
N5 0.042(3) 0.065(4) 0.033(3) -0.007(3) -0.001(2) 0.012(3)
N5A 0.030(3) 0.041(3) 0.043(3) 0.012(2) 0.009(2) 0.010(2)
C1A 0.030(3) 0.031(4) 0.022(3) -0.002(3) 0.000(2) 0.000(3)
C1 0.028(3) 0.026(3) 0.022(3) -0.001(2) 0.003(2) 0.004(3)
C2 0.029(3) 0.030(3) 0.024(3) -0.002(3) -0.001(2) 0.001(3)
C2A 0.027(3) 0.036(4) 0.026(3) -0.001(3) 0.001(2) 0.000(3)
C3A 0.026(3) 0.042(4) 0.027(3) -0.003(3) -0.003(2) -0.003(3)
C3 0.029(3) 0.039(4) 0.023(3) 0.002(3) -0.002(2) 0.006(3)
C4 0.020(3) 0.032(3) 0.022(3) 0.001(3) 0.001(2) 0.000(2)
C4A 0.025(3) 0.033(4) 0.029(3) -0.004(3) 0.002(2) 0.001(3)
C5 0.023(3) 0.034(4) 0.024(3) 0.001(3) 0.003(2) 0.002(3)
C5A 0.022(3) 0.036(4) 0.027(3) -0.002(3) -0.005(2) 0.004(3)
C6 0.021(3) 0.034(4) 0.023(3) 0.004(3) -0.002(2) -0.001(3)
C6A 0.028(3) 0.037(4) 0.030(3) -0.002(3) -0.005(2) 0.003(3)
C7A 0.027(3) 0.038(4) 0.027(3) -0.004(3) -0.005(2) 0.003(3)
C7 0.026(3) 0.030(3) 0.026(3) 0.004(3) -0.007(2) -0.002(3)
C8A 0.033(4) 0.039(4) 0.030(3) 0.000(3) -0.004(3) 0.008(3)
C8 0.032(3) 0.027(3) 0.023(3) 0.003(3) -0.003(2) -0.002(3)
C9 0.030(3) 0.026(3) 0.020(3) 0.002(2) 0.001(2) 0.000(3)
C9A 0.036(4) 0.028(4) 0.021(3) -0.001(3) -0.005(2) 0.002(3)
C10 0.036(3) 0.021(3) 0.027(3) 0.002(2) 0.001(3) -0.003(3)
C10A 0.038(4) 0.034(4) 0.025(3) 0.000(3) 0.009(3) -0.003(3)
C11 0.036(4) 0.024(3) 0.021(3) 0.000(3) -0.002(2) 0.001(3)
C11A 0.026(3) 0.031(4) 0.022(3) -0.004(3) 0.000(2) 0.001(3)
C12A 0.029(3) 0.036(4) 0.020(3) -0.006(3) 0.005(2) -0.002(3)
C12 0.028(3) 0.038(4) 0.024(3) 0.004(3) 0.003(2) 0.004(3)
C13A 0.026(3) 0.031(4) 0.029(3) -0.002(3) 0.003(2) -0.002(3)
C13 0.035(4) 0.031(4) 0.025(3) 0.004(3) 0.005(3) 0.004(3)
C14A 0.027(3) 0.036(4) 0.021(3) -0.004(3) 0.004(2) 0.002(3)
C14 0.027(3) 0.035(4) 0.024(3) 0.003(3) 0.006(2) 0.004(3)
C15A 0.023(3) 0.037(4) 0.024(3) -0.007(3) -0.002(2) 0.007(3)
C15 0.022(3) 0.036(4) 0.032(3) 0.002(3) 0.001(2) 0.003(3)
C16A 0.028(3) 0.035(4) 0.020(3) -0.003(3) 0.000(2) 0.000(3)
C16 0.026(3) 0.033(4) 0.028(3) 0.001(3) 0.007(2) 0.001(3)
C17A 0.027(3) 0.032(4) 0.026(3) -0.004(3) 0.002(2) 0.004(3)
C17 0.026(3) 0.035(4) 0.028(3) 0.000(3) 0.001(2) -0.002(3)
C18A 0.023(3) 0.039(4) 0.027(3) 0.000(3) 0.003(2) 0.005(3)
C18 0.033(3) 0.032(4) 0.028(3) -0.002(3) 0.001(3) -0.003(3)
C19A 0.024(3) 0.040(4) 0.018(3) -0.002(3) 0.001(2) 0.000(3)
C19 0.027(3) 0.030(3) 0.024(3) -0.002(3) 0.001(2) -0.002(3)
C20A 0.028(3) 0.032(4) 0.017(3) -0.003(2) -0.002(2) 0.002(3)
C20 0.031(3) 0.034(4) 0.018(3) 0.000(3) 0.000(2) -0.004(3)
C21A 0.026(3) 0.048(4) 0.040(3) 0.004(3) -0.001(3) -0.006(3)
C21 0.032(4) 0.035(4) 0.050(4) -0.005(3) -0.001(3) 0.006(3)
C22A 0.032(4) 0.035(4) 0.045(4) -0.001(3) -0.002(3) -0.003(3)
C22 0.026(3) 0.031(4) 0.040(3) -0.004(3) 0.000(3) 0.008(3)
C23 0.036(4) 0.063(5) 0.055(4) -0.010(4) 0.009(3) 0.007(4)
C23A 0.033(4) 0.075(6) 0.072(5) -0.014(4) 0.006(4) 0.004(4)
C24 0.022(3) 0.040(4) 0.035(3) 0.000(3) -0.002(3) 0.001(3)
C24A 0.029(3) 0.038(4) 0.035(3) 0.001(3) -0.004(3) 0.009(3)
C25A 0.036(4) 0.057(5) 0.054(4) -0.005(4) 0.001(3) 0.007(3)
C25 0.028(4) 0.075(5) 0.042(4) 0.007(4) 0.005(3) -0.006(3)
C26A 0.035(4) 0.041(4) 0.045(4) 0.014(3) -0.009(3) 0.003(3)
C26 0.034(3) 0.036(4) 0.035(3) -0.001(3) -0.003(3) 0.001(3)
C27A 0.031(3) 0.044(4) 0.033(3) 0.001(3) 0.004(3) -0.010(3)
C27 0.040(4) 0.032(4) 0.043(4) -0.004(3) 0.005(3) 0.007(3)
C28A 0.028(3) 0.036(4) 0.037(3) -0.003(3) 0.002(3) -0.001(3)
C28 0.034(4) 0.038(4) 0.034(3) 0.002(3) 0.006(3) 0.005(3)
C29A 0.028(3) 0.069(5) 0.049(4) -0.006(4) -0.002(3) -0.006(3)
C29 0.044(4) 0.042(4) 0.057(4) 0.010(3) -0.001(3) 0.015(3)
C30A 0.027(3) 0.038(4) 0.044(4) 0.008(3) 0.004(3) 0.005(3)
C30 0.020(3) 0.048(4) 0.056(4) -0.008(4) 0.001(3) -0.004(3)
C31A 0.034(4) 0.076(6) 0.052(4) 0.007(4) -0.007(3) 0.006(4)
C31 0.043(4) 0.074(6) 0.064(5) 0.001(4) -0.017(4) 0.006(4)
C32 0.031(3) 0.045(4) 0.044(4) -0.012(3) -0.001(3) -0.002(3)
C32A 0.027(3) 0.037(4) 0.053(4) 0.009(3) 0.005(3) 0.003(3)
C33A 0.021(3) 0.027(3) 0.033(3) -0.003(3) 0.000(2) 0.002(3)
C33 0.027(3) 0.030(4) 0.028(3) 0.005(3) -0.003(2) 0.005(3)
C34 0.025(3) 0.025(3) 0.028(3) 0.003(3) -0.003(2) -0.001(2)
C34A 0.022(3) 0.024(3) 0.033(3) -0.003(3) -0.005(2) 0.004(2)
C35A 0.029(3) 0.025(3) 0.029(3) -0.002(3) 0.000(2) -0.002(3)
C35 0.031(3) 0.024(3) 0.033(3) -0.005(3) -0.001(3) -0.001(3)
C36A 0.043(4) 0.025(3) 0.042(4) -0.002(3) 0.003(3) -0.001(3)
C36 0.041(4) 0.022(3) 0.047(4) 0.006(3) -0.005(3) -0.004(3)
C37 0.044(4) 0.040(4) 0.033(3) 0.007(3) 0.001(3) -0.011(3)
C37A 0.054(4) 0.024(4) 0.044(4) -0.015(3) 0.001(3) -0.003(3)
C38A 0.043(4) 0.041(4) 0.027(3) -0.012(3) 0.002(3) -0.001(3)
C38 0.037(4) 0.042(4) 0.025(3) 0.003(3) 0.005(3) -0.005(3)
C39A 0.030(3) 0.041(4) 0.032(3) -0.002(3) -0.001(3) -0.003(3)
C39 0.042(4) 0.047(4) 0.035(3) 0.004(3) 0.002(3) 0.006(3)
C40 0.044(4) 0.062(5) 0.038(4) 0.001(3) 0.005(3) 0.012(4)
C40A 0.032(3) 0.042(4) 0.028(3) 0.002(3) 0.003(3) 0.003(3)
C41A 0.033(4) 0.055(4) 0.041(3) 0.002(3) -0.004(3) -0.003(3)
C41 0.077(7) 0.088(6) 0.065(5) 0.009(5) -0.019(5) 0.027(5)
C42A 0.042(4) 0.089(6) 0.048(4) 0.006(4) -0.004(3) -0.020(4)
C42 0.16(2) 0.095(15) 0.079(12) 0.016(12) -0.027(13) 0.059(15)
C1S 0.079(11) 0.074(10) 0.080(10) -0.016(9) -0.016(8) 0.031(9)
Cl1 0.166(6) 0.098(4) 0.139(5) 0.050(3) -0.030(4) 0.011(4)
Cl2 0.175(6) 0.086(4) 0.117(4) -0.023(3) -0.017(4) 0.044(3)

loop_
_atom_type_symbol
_atom_type_description
_atom_type_scat_dispersion_real
_atom_type_scat_dispersion_imag
_atom_type_scat_source
C C 0.0033 0.0016 'International Tables Vol C Tables 4.2.6.8 and 6.1.1.4'
H H 0.0000 0.0000 'International Tables Vol C Tables 4.2.6.8 and 6.1.1.4'
N N 0.0061 0.0033 'International Tables Vol C Tables 4.2.6.8 and 6.1.1.4'
O O 0.0106 0.0060 'International Tables Vol C Tables 4.2.6.8 and 6.1.1.4'
Mg Mg 0.0486 0.0363 'International Tables Vol C Tables 4.2.6.8 and 6.1.1.4'
S S 0.1246 0.1234 'International Tables Vol C Tables 4.2.6.8 and 6.1.1.4'
Cl Cl 0.1484 0.1585 'International Tables Vol C Tables 4.2.6.8 and 6.1.1.4'

loop_
_geom_angle_atom_site_label_1
_geom_angle_atom_site_label_2
_geom_angle_atom_site_label_3
_geom_angle
O1 Mg1 N1 95.32(18)
O1 Mg1 N4 96.11(18)
N1 Mg1 N4 87.58(19)
O1 Mg1 N2 103.12(18)
N1 Mg1 N2 89.53(19)
N4 Mg1 N2 160.7(2)
O1 Mg1 N3 103.66(18)
N1 Mg1 N3 160.99(19)
N4 Mg1 N3 89.16(19)
N2 Mg1 N3 87.39(19)
N1A Mg2 O1A 94.98(18)
N1A Mg2 N3A 162.4(2)
O1A Mg2 N3A 102.59(18)
N1A Mg2 N4A 87.9(2)
O1A Mg2 N4A 95.71(17)
N3A Mg2 N4A 89.28(19)
N1A Mg2 N2A 89.36(19)
O1A Mg2 N2A 104.91(18)
N3A Mg2 N2A 87.19(19)
N4A Mg2 N2A 159.36(19)
C34A S1 C34 90.5(3)
C39A O1A Mg2 126.0(3)
C39 O1 Mg1 128.8(4)
C1 N1 C4 106.7(5)
C1 N1 Mg1 128.7(4)
C4 N1 Mg1 124.3(4)
C4A N1A C1A 106.7(5)
C4A N1A Mg2 124.2(4)
C1A N1A Mg2 127.7(4)
C6A N2A C9A 105.3(5)
C6A N2A Mg2 126.1(4)
C9A N2A Mg2 128.1(4)
C9 N2 C6 106.2(5)
C9 N2 Mg1 126.9(4)
C6 N2 Mg1 125.4(4)
C14A N3A C11A 106.3(5)
C14A N3A Mg2 125.7(4)
C11A N3A Mg2 127.1(4)
C11 N3 C14 106.0(5)
C11 N3 Mg1 127.3(4)
C14 N3 Mg1 126.0(4)
C16 N4 C19 107.0(4)
C16 N4 Mg1 123.7(4)
C19 N4 Mg1 126.4(4)
C16A N4A C19A 107.1(5)
C16A N4A Mg2 124.4(4)
C19A N4A Mg2 127.5(4)
C40 N5 H5A 120.0
C40 N5 H5B 120.0
H5A N5 H5B 120.0
C40A N5A H5AA 120.0
C40A N5A H5AB 120.0
H5AA N5A H5AB 120.0
N1A C1A C20A 123.1(5)
N1A C1A C2A 109.2(5)
C20A C1A C2A 127.7(5)
N1 C1 C20 122.7(5)
N1 C1 C2 109.4(5)
C20 C1 C2 127.9(5)
C3 C2 C1 106.4(5)
C3 C2 C21 123.5(5)
C1 C2 C21 130.2(5)
C3A C2A C1A 106.7(5)
C3A C2A C21A 122.1(5)
C1A C2A C21A 131.1(5)
C2A C3A C4A 107.4(5)
C2A C3A C22A 127.6(6)
C4A C3A C22A 125.0(6)
C2 C3 C4 108.1(5)
C2 C3 C22 126.5(6)
C4 C3 C22 125.5(5)
N1 C4 C5 125.7(5)
N1 C4 C3 109.5(5)
C5 C4 C3 124.9(5)
N1A C4A C5A 125.7(5)
N1A C4A C3A 110.0(5)
C5A C4A C3A 124.3(5)
C4 C5 C6 128.0(5)
C4 C5 H5C 116.0
C6 C5 H5C 116.0
C4A C5A C6A 128.4(5)
C4A C5A H5AC 115.8
C6A C5A H5AC 115.8
N2 C6 C5 124.1(5)
N2 C6 C7 110.7(5)
C5 C6 C7 125.2(5)
N2A C6A C5A 123.2(5)
N2A C6A C7A 110.8(5)
C5A C6A C7A 125.9(5)
C8A C7A C6A 106.5(5)
C8A C7A C24A 127.2(6)
C6A C7A C24A 126.4(6)
C8 C7 C6 106.0(5)
C8 C7 C24 127.5(6)
C6 C7 C24 126.4(5)
C7A C8A C9A 106.9(5)
C7A C8A C26A 128.5(6)
C9A C8A C26A 124.5(6)
C7 C8 C9 106.7(5)
C7 C8 C26 127.8(5)
C9 C8 C26 125.4(5)
N2 C9 C10 124.6(5)
N2 C9 C8 110.4(5)
C10 C9 C8 125.0(5)
N2A C9A C10A 123.3(5)
N2A C9A C8A 110.5(5)
C10A C9A C8A 126.1(6)
C9 C10 C11 126.9(5)
C9 C10 H10A 116.5
C11 C10 H10A 116.5
C11A C10A C9A 127.8(6)
C11A C10A H10B 116.1
C9A C10A H10B 116.1
N3 C11 C10 124.6(5)
N3 C11 C12 110.3(5)
C10 C11 C12 125.2(5)
C10A C11A N3A 124.4(5)
C10A C11A C12A 125.5(6)
N3A C11A C12A 110.1(5)
C13A C12A C11A 106.7(5)
C13A C12A C27A 126.7(5)
C11A C12A C27A 126.6(5)
C13 C12 C11 107.7(5)
C13 C12 C27 127.2(6)
C11 C12 C27 125.1(5)
C12A C13A C14A 106.5(5)
C12A C13A C28A 125.9(5)
C14A C13A C28A 127.5(5)
C12 C13 C14 105.7(5)
C12 C13 C28 127.9(6)
C14 C13 C28 126.3(5)
N3A C14A C15A 124.0(5)
N3A C14A C13A 110.4(5)
C15A C14A C13A 125.6(5)
N3 C14 C15 123.9(5)
N3 C14 C13 110.3(5)
C15 C14 C13 125.8(5)
C16A C15A C14A 128.4(5)
C16A C15A H15A 115.8
C14A C15A H15A 115.8
C14 C15 C16 128.2(5)
C14 C15 H15B 115.9
C16 C15 H15B 115.9
N4A C16A C15A 125.5(5)
N4A C16A C17A 109.9(5)
C15A C16A C17A 124.7(5)
N4 C16 C15 125.3(5)
N4 C16 C17 110.4(5)
C15 C16 C17 124.3(5)
C18A C17A C16A 107.3(5)
C18A C17A C30A 128.0(6)
C16A C17A C30A 124.7(5)
C18 C17 C16 106.6(5)
C18 C17 C30 127.7(6)
C16 C17 C30 125.7(5)
C17A C18A C19A 106.2(5)
C17A C18A C32A 123.8(5)
C19A C18A C32A 130.0(5)
C17 C18 C19 106.7(5)
C17 C18 C32 122.7(5)
C19 C18 C32 130.4(5)
N4A C19A C20A 123.9(5)
N4A C19A C18A 109.5(5)
C20A C19A C18A 126.6(6)
N4 C19 C20 123.8(5)
N4 C19 C18 109.2(5)
C20 C19 C18 127.0(5)
C19A C20A C1A 127.0(6)
C19A C20A C33A 118.2(5)
C1A C20A C33A 114.7(5)
C19 C20 C1 127.5(5)
C19 C20 C33 116.4(5)
C1 C20 C33 116.2(5)
C2A C21A H21A 109.5
C2A C21A H21B 109.5
H21A C21A H21B 109.5
C2A C21A H21C 109.5
H21A C21A H21C 109.5
H21B C21A H21C 109.5
C2 C21 H21D 109.5
C2 C21 H21E 109.5
H21D C21 H21E 109.5
C2 C21 H21F 109.5
H21D C21 H21F 109.5
H21E C21 H21F 109.5
C3A C22A C23A 111.5(5)
C3A C22A H22A 109.3
C23A C22A H22A 109.3
C3A C22A H22B 109.3
C23A C22A H22B 109.3
H22A C22A H22B 108.0
C3 C22 C23 112.5(5)
C3 C22 H22C 109.1
C23 C22 H22C 109.1
C3 C22 H22D 109.1
C23 C22 H22D 109.1
H22C C22 H22D 107.8
C22 C23 H23A 109.5
C22 C23 H23B 109.5
H23A C23 H23B 109.5
C22 C23 H23C 109.5
H23A C23 H23C 109.5
H23B C23 H23C 109.5
C22A C23A H23D 109.5
C22A C23A H23E 109.5
H23D C23A H23E 109.5
C22A C23A H23F 109.5
H23D C23A H23F 109.5
H23E C23A H23F 109.5
C7 C24 C25 111.2(5)
C7 C24 H24A 109.4
C25 C24 H24A 109.4
C7 C24 H24B 109.4
C25 C24 H24B 109.4
H24A C24 H24B 108.0
C7A C24A C25A 112.8(5)
C7A C24A H24C 109.0
C25A C24A H24C 109.0
C7A C24A H24D 109.0
C25A C24A H24D 109.0
H24C C24A H24D 107.8
C24A C25A H25A 109.5
C24A C25A H25B 109.5
H25A C25A H25B 109.5
C24A C25A H25C 109.5
H25A C25A H25C 109.5
H25B C25A H25C 109.5
C24 C25 H25D 109.5
C24 C25 H25E 109.5
H25D C25 H25E 109.5
C24 C25 H25F 109.5
H25D C25 H25F 109.5
H25E C25 H25F 109.5
C8A C26A H26A 109.5
C8A C26A H26B 109.5
H26A C26A H26B 109.5
C8A C26A H26C 109.5
H26A C26A H26C 109.5
H26B C26A H26C 109.5
C8 C26 H26D 109.5
C8 C26 H26E 109.5
H26D C26 H26E 109.5
C8 C26 H26F 109.5
H26D C26 H26F 109.5
H26E C26 H26F 109.5
C12A C27A H27A 109.5
C12A C27A H27B 109.5
H27A C27A H27B 109.5
C12A C27A H27C 109.5
H27A C27A H27C 109.5
H27B C27A H27C 109.5
C12 C27 H27D 109.5
C12 C27 H27E 109.5
H27D C27 H27E 109.5
C12 C27 H27F 109.5
H27D C27 H27F 109.5
H27E C27 H27F 109.5
C13A C28A C29A 113.1(5)
C13A C28A H28A 109.0
C29A C28A H28A 109.0
C13A C28A H28B 109.0
C29A C28A H28B 109.0
H28A C28A H28B 107.8
C13 C28 C29 112.8(5)
C13 C28 H28C 109.0
C29 C28 H28C 109.0
C13 C28 H28D 109.0
C29 C28 H28D 109.0
H28C C28 H28D 107.8
C28A C29A H29A 109.5
C28A C29A H29B 109.5
H29A C29A H29B 109.5
C28A C29A H29C 109.5
H29A C29A H29C 109.5
H29B C29A H29C 109.5
C28 C29 H29D 109.5
C28 C29 H29E 109.5
H29D C29 H29E 109.5
C28 C29 H29F 109.5
H29D C29 H29F 109.5
H29E C29 H29F 109.5
C31A C30A C17A 112.7(5)
C31A C30A H30A 109.1
C17A C30A H30A 109.1
C31A C30A H30B 109.1
C17A C30A H30B 109.1
H30A C30A H30B 107.8
C17 C30 C31 112.2(5)
C17 C30 H30C 109.2
C31 C30 H30C 109.2
C17 C30 H30D 109.2
C31 C30 H30D 109.2
H30C C30 H30D 107.9
C30A C31A H31A 109.5
C30A C31A H31B 109.5
H31A C31A H31B 109.5
C30A C31A H31C 109.5
H31A C31A H31C 109.5
H31B C31A H31C 109.5
C30 C31 H31D 109.5
C30 C31 H31E 109.5
H31D C31 H31E 109.5
C30 C31 H31F 109.5
H31D C31 H31F 109.5
H31E C31 H31F 109.5
C18 C32 H32A 109.5
C18 C32 H32B 109.5
H32A C32 H32B 109.5
C18 C32 H32C 109.5
H32A C32 H32C 109.5
H32B C32 H32C 109.5
C18A C32A H32D 109.5
C18A C32A H32E 109.5
H32D C32A H32E 109.5
C18A C32A H32F 109.5
H32D C32A H32F 109.5
H32E C32A H32F 109.5
C34A C33A C38A 116.0(5)
C34A C33A C20A 120.7(5)
C38A C33A C20A 123.2(5)
C34 C33 C38 116.1(5)
C34 C33 C20 120.3(5)
C38 C33 C20 123.5(5)
C33 C34 C35 123.6(5)
C33 C34 S1 123.9(4)
C35 C34 S1 112.5(4)
C33A C34A C35A 123.3(5)
C33A C34A S1 123.5(4)
C35A C34A S1 113.1(4)
C36A C35A C34A 118.5(5)
C36A C35A C35 129.8(6)
C34A C35A C35 111.6(5)
C34 C35 C36 117.7(5)
C34 C35 C35A 112.3(5)
C36 C35 C35A 130.0(5)
C37A C36A C35A 119.1(6)
C37A C36A H36A 120.5
C35A C36A H36A 120.5
C37 C36 C35 119.6(6)
C37 C36 H36B 120.2
C35 C36 H36B 120.2
C36 C37 C38 121.3(6)
C36 C37 H37A 119.4
C38 C37 H37A 119.4
C38A C37A C36A 121.1(6)
C38A C37A H37B 119.5
C36A C37A H37B 119.5
C37A C38A C33A 122.0(6)
C37A C38A H38A 119.0
C33A C38A H38A 119.0
C37 C38 C33 121.7(5)
C37 C38 H38B 119.1
C33 C38 H38B 119.1
O1A C39A C40A 114.7(5)
O1A C39A H39A 108.6
C40A C39A H39A 108.6
O1A C39A H39B 108.6
C40A C39A H39B 108.6
H39A C39A H39B 107.6
O1 C39 C40 114.1(5)
O1 C39 H39C 108.7
C40 C39 H39C 108.7
O1 C39 H39D 108.7
C40 C39 H39D 108.7
H39C C39 H39D 107.6
N5 C40 C41 110.1(6)
N5 C40 C39 109.6(5)
C41 C40 C39 112.1(6)
N5 C40 H40A 108.3
C41 C40 H40A 108.3
C39 C40 H40A 108.3
N5A C40A C39A 109.0(5)
N5A C40A C41A 110.0(5)
C39A C40A C41A 111.4(5)
N5A C40A H40B 108.8
C39A C40A H40B 108.8
C41A C40A H40B 108.8
C40A C41A C42A 113.9(5)
C40A C41A H41A 108.8
C42A C41A H41A 108.8
C40A C41A H41B 108.8
C42A C41A H41B 108.8
H41A C41A H41B 107.7
C42 C41 C40 118.2(11)
C42B C41 C40 115.2(10)
C41A C42A H42A 109.5
C41A C42A H42B 109.5
H42A C42A H42B 109.5
C41A C42A H42C 109.5
H42A C42A H42C 109.5
H42B C42A H42C 109.5
C41 C42 H42D 109.5
C41 C42 H42E 109.5
H42D C42 H42E 109.5
C41 C42 H42F 109.5
H42D C42 H42F 109.5
H42E C42 H42F 109.5
C41 C42B H42G 109.5
C41 C42B H42H 109.5
H42G C42B H42H 109.5
C41 C42B H42I 109.5
H42G C42B H42I 109.5
H42H C42B H42I 109.5
Cl2 C1S Cl1 113.3(8)
Cl2 C1S H1SA 108.9
Cl1 C1S H1SA 108.9
Cl2 C1S H1SB 108.9
Cl1 C1S H1SB 108.9
H1SA C1S H1SB 107.7
Cl4 C2S Cl3 113(2)
Cl4 C2S H2SA 108.9
Cl3 C2S H2SA 108.9
Cl4 C2S H2SB 108.9
Cl3 C2S H2SB 108.9
H2SA C2S H2SB 107.7

loop_
_geom_bond_atom_site_label_1
_geom_bond_atom_site_label_2
_geom_bond_distance
Mg1 O1 2.064(4)
Mg1 N1 2.080(5)
Mg1 N4 2.082(5)
Mg1 N2 2.082(5)
Mg1 N3 2.082(5)
Mg2 N1A 2.074(5)
Mg2 O1A 2.074(4)
Mg2 N3A 2.084(5)
Mg2 N4A 2.087(5)
Mg2 N2A 2.092(5)
S1 C34A 1.746(5)
S1 C34 1.753(5)
O1A C39A 1.427(7)
O1 C39 1.428(7)
N1 C1 1.380(7)
N1 C4 1.382(7)
N1A C4A 1.373(7)
N1A C1A 1.388(7)
N2A C6A 1.378(7)
N2A C9A 1.379(7)
N2 C9 1.364(7)
N2 C6 1.366(7)
N3A C14A 1.360(7)
N3A C11A 1.389(7)
N3 C11 1.365(7)
N3 C14 1.370(7)
N4 C16 1.369(7)
N4 C19 1.378(7)
N4A C16A 1.365(7)
N4A C19A 1.382(7)
N5 C40 1.476(8)
N5 H5A 0.8800
N5 H5B 0.8800
N5A C40A 1.456(7)
N5A H5AA 0.8800
N5A H5AB 0.8800
C1A C20A 1.422(8)
C1A C2A 1.459(8)
C1 C20 1.416(8)
C1 C2 1.466(8)
C2 C3 1.357(8)
C2 C21 1.512(8)
C2A C3A 1.363(8)
C2A C21A 1.505(8)
C3A C4A 1.445(8)
C3A C22A 1.495(8)
C3 C4 1.442(8)
C3 C22 1.512(8)
C4 C5 1.389(8)
C4A C5A 1.395(8)
C5 C6 1.396(8)
C5 H5C 0.9500
C5A C6A 1.395(8)
C5A H5AC 0.9500
C6 C7 1.459(8)
C6A C7A 1.453(8)
C7A C8A 1.356(8)
C7A C24A 1.491(8)
C7 C8 1.362(8)
C7 C24 1.491(8)
C8A C9A 1.453(8)
C8A C26A 1.492(8)
C8 C9 1.458(8)
C8 C26 1.502(8)
C9 C10 1.391(8)
C9A C10A 1.412(8)
C10 C11 1.394(8)
C10 H10A 0.9500
C10A C11A 1.374(8)
C10A H10B 0.9500
C11 C12 1.449(8)
C11A C12A 1.443(8)
C12A C13A 1.370(8)
C12A C27A 1.495(8)
C12 C13 1.345(8)
C12 C27 1.503(8)
C13A C14A 1.458(8)
C13A C28A 1.493(8)
C13 C14 1.468(8)
C13 C28 1.500(8)
C14A C15A 1.394(8)
C14 C15 1.384(8)
C15A C16A 1.392(8)
C15A H15A 0.9500
C15 C16 1.404(8)
C15 H15B 0.9500
C16A C17A 1.453(8)
C16 C17 1.450(8)
C17A C18A 1.366(8)
C17A C30A 1.507(8)
C17 C18 1.372(8)
C17 C30 1.491(8)
C18A C19A 1.465(8)
C18A C32A 1.493(8)
C18 C19 1.466(8)
C18 C32 1.507(8)
C19A C20A 1.421(8)
C19 C20 1.408(8)
C20A C33A 1.482(8)
C20 C33 1.479(8)
C21A H21A 0.9800
C21A H21B 0.9800
C21A H21C 0.9800
C21 H21D 0.9800
C21 H21E 0.9800
C21 H21F 0.9800
C22A C23A 1.518(8)
C22A H22A 0.9900
C22A H22B 0.9900
C22 C23 1.528(8)
C22 H22C 0.9900
C22 H22D 0.9900
C23 H23A 0.9800
C23 H23B 0.9800
C23 H23C 0.9800
C23A H23D 0.9800
C23A H23E 0.9800
C23A H23F 0.9800
C24 C25 1.526(8)
C24 H24A 0.9900
C24 H24B 0.9900
C24A C25A 1.536(8)
C24A H24C 0.9900
C24A H24D 0.9900
C25A H25A 0.9800
C25A H25B 0.9800
C25A H25C 0.9800
C25 H25D 0.9800
C25 H25E 0.9800
C25 H25F 0.9800
C26A H26A 0.9800
C26A H26B 0.9800
C26A H26C 0.9800
C26 H26D 0.9800
C26 H26E 0.9800
C26 H26F 0.9800
C27A H27A 0.9800
C27A H27B 0.9800
C27A H27C 0.9800
C27 H27D 0.9800
C27 H27E 0.9800
C27 H27F 0.9800
C28A C29A 1.521(8)
C28A H28A 0.9900
C28A H28B 0.9900
C28 C29 1.521(8)
C28 H28C 0.9900
C28 H28D 0.9900
C29A H29A 0.9800
C29A H29B 0.9800
C29A H29C 0.9800
C29 H29D 0.9800
C29 H29E 0.9800
C29 H29F 0.9800
C30A C31A 1.504(8)
C30A H30A 0.9900
C30A H30B 0.9900
C30 C31 1.534(9)
C30 H30C 0.9900
C30 H30D 0.9900
C31A H31A 0.9800
C31A H31B 0.9800
C31A H31C 0.9800
C31 H31D 0.9800
C31 H31E 0.9800
C31 H31F 0.9800
C32 H32A 0.9800
C32 H32B 0.9800
C32 H32C 0.9800
C32A H32D 0.9800
C32A H32E 0.9800
C32A H32F 0.9800
C33A C34A 1.396(7)
C33A C38A 1.400(8)
C33 C34 1.393(7)
C33 C38 1.397(8)
C34 C35 1.400(8)
C34A C35A 1.401(8)
C35A C36A 1.401(8)
C35A C35 1.437(7)
C35 C36 1.413(8)
C36A C37A 1.387(8)
C36A H36A 0.9500
C36 C37 1.367(8)
C36 H36B 0.9500
C37 C38 1.385(8)
C37 H37A 0.9500
C37A C38A 1.381(9)
C37A H37B 0.9500
C38A H38A 0.9500
C38 H38B 0.9500
C39A C40A 1.511(8)
C39A H39A 0.9900
C39A H39B 0.9900
C39 C40 1.519(9)
C39 H39C 0.9900
C39 H39D 0.9900
C40 C41 1.510(10)
C40 H40A 1.0000
C40A C41A 1.517(8)
C40A H40B 1.0000
C41A C42A 1.527(9)
C41A H41A 0.9900
C41A H41B 0.9900
C41 C42 1.46(2)
C41 C42B 1.463(19)
C42A H42A 0.9800
C42A H42B 0.9800
C42A H42C 0.9800
C42 H42D 0.9800
C42 H42E 0.9800
C42 H42F 0.9800
C42B H42G 0.9800
C42B H42H 0.9800
C42B H42I 0.9800
C1S Cl2 1.750(14)
C1S Cl1 1.753(13)
C1S H1SA 0.9900
C1S H1SB 0.9900
C2S Cl4 1.71(2)
C2S Cl3 1.74(2)
C2S H2SA 0.9900
C2S H2SB 0.9900

loop_
_geom_hbond_atom_site_label_D
_geom_hbond_atom_site_label_H
_geom_hbond_atom_site_label_A
_geom_hbond_distance_DH
_geom_hbond_distance_HA
_geom_hbond_distance_DA
_geom_hbond_angle_DHA
N5A H5AA O1 0.88 2.21 2.727(6) 117.3
N5 H5A O1A 0.88 2.52 2.748(6) 95.8
